data_2242173
loop_
_publ_author_name
'Nguyen, Van Tuyen'
'Sorokina, Elena A.'
'Listratova, Anna V.'
'Voskressensky, Leonid G.'
'Lobanov, Nikolai N.'
'Dorovatovskii, Pavel V.'
'Zubavichus, Yan V.'
'Khrustalev, Victor N.'

_publ_section_title
;
 Ring-expansion synthesis and crystal structure of dimethyl
 4-ethyl-1,4,5,6,7,8-hexahydroazonino[5,6-<i>b</i>]indole-2,3-dicarboxylate
;
_journal_coeditor_code HB7645
_journal_issue 3
_journal_name_full 'Acta Crystallographica Section E'
_journal_page_first 338
_journal_page_last 340
_journal_paper_doi 10.1107/S205698901700161X
_journal_volume 73
_journal_year 2017
_chemical_formula_iupac 'C20 H24 N2 O4'
_chemical_formula_moiety 'C20 H24 N2 O4'
_chemical_formula_sum 'C20 H24 N2 O4'
_chemical_formula_weight 356.41
_chemical_name_systematic
;
Dimethyl
4-ethyl-1,4,5,6,7,8-hexahydroazonino[5,6-<i>b</i>]indole-2,3-dicarboxylate
;
_space_group_crystal_system monoclinic
_space_group_IT_number 14
_space_group_name_Hall '-P 2ybc'
_space_group_name_H-M_alt 'P 1 21/c 1'
_symmetry_space_group_name_Hall '-P 2ybc'
_symmetry_space_group_name_H-M 'P 1 21/c 1'
_atom_sites_solution_hydrogens mixed
_atom_sites_solution_primary difmap
_atom_sites_solution_secondary difmap
_audit_creation_method '<i>SHELXTL</i> (Sheldrick, 2015)'
_cell_angle_alpha 90
_cell_angle_beta 98.45(3)
_cell_angle_gamma 90
_cell_formula_units_Z 4
_cell_length_a 8.5900(17)
_cell_length_b 10.450(2)
_cell_length_c 20.670(4)
_cell_measurement_reflns_used 600
_cell_measurement_temperature 100(2)
_cell_measurement_theta_max 38.0
_cell_measurement_theta_min 3.8
_cell_volume 1835.3(6)
_computing_cell_refinement
;
<i>iMosflm</i> (Battye <i>et al.</i>, 2011)
;
_computing_data_collection
;
<i>Automar</i> (MarXperts, 2015)
;
_computing_data_reduction
;
<i>iMosflm</i> (Battye <i>et al.</i>, 2011)
;
_computing_molecular_graphics
;
<i>SHELXTL</i> (Sheldrick, 2015)
;
_computing_publication_material
;
<i>SHELXTL</i> (Sheldrick, 2015)
;
_computing_structure_refinement
;
<i>SHELXTL</i> (Sheldrick, 2015)
;
_computing_structure_solution
;
<i>SHELXTL</i> (Sheldrick, 2015)
;
_diffrn_ambient_temperature 100(2)
_diffrn_measured_fraction_theta_full 0.991
_diffrn_measured_fraction_theta_max 0.961
_diffrn_measurement_device_type 'Rayonix SX165 CCD'
_diffrn_measurement_method '/f scan'
_diffrn_radiation_type synchrotron
_diffrn_radiation_wavelength 0.96990
_diffrn_reflns_av_R_equivalents 0.0675
_diffrn_reflns_limit_h_max 10
_diffrn_reflns_limit_h_min -10
_diffrn_reflns_limit_k_max 12
_diffrn_reflns_limit_k_min -13
_diffrn_reflns_limit_l_max 26
_diffrn_reflns_limit_l_min -26
_diffrn_reflns_number 20559
_diffrn_reflns_theta_full 35.587
_diffrn_reflns_theta_max 38.451
_diffrn_reflns_theta_min 3.805
_exptl_absorpt_coefficient_mu 0.189
_exptl_absorpt_correction_T_max 0.990
_exptl_absorpt_correction_T_min 0.960
_exptl_absorpt_correction_type multi-scan
_exptl_absorpt_process_details
;
(<i>Scala</i>; Evans, 2006)
;
_exptl_crystal_colour colourless
_exptl_crystal_density_diffrn 1.290
_exptl_crystal_description prism
_exptl_crystal_F_000 760
_exptl_crystal_size_max 0.20
_exptl_crystal_size_mid 0.08
_exptl_crystal_size_min 0.05
_refine_diff_density_max 0.337
_refine_diff_density_min -0.236
_refine_ls_extinction_coef 0.0139(16)
_refine_ls_extinction_expression Fc^*^=kFc[1+0.001xFc^2^\l^3^/sin(2\q)]^-1/4^
_refine_ls_extinction_method SHELXL
_refine_ls_goodness_of_fit_ref 1.006
_refine_ls_hydrogen_treatment mixed
_refine_ls_matrix_type full
_refine_ls_number_parameters 242
_refine_ls_number_reflns 3894
_refine_ls_number_restraints 0
_refine_ls_restrained_S_all 1.006
_refine_ls_R_factor_all 0.0619
_refine_ls_R_factor_gt 0.0458
_refine_ls_shift/su_max 0.001
_refine_ls_shift/su_mean 0.000
_refine_ls_structure_factor_coef Fsqd
_refine_ls_weighting_details 'w=1/[\s^2^(Fo^2^)+(0.0484P)^2^+0.484P] where P=(Fo^2^+2Fc^2^)/3'
_refine_ls_weighting_scheme calc
_refine_ls_wR_factor_gt 0.1104
_refine_ls_wR_factor_ref 0.1221
_reflns_number_gt 3123
_reflns_number_total 3894
_reflns_threshold_expression 'I > 2\s(I)'
_cod_data_source_file hb7645sup1.cif
_cod_data_source_block I
_cod_database_code 2242173
_shelx_space_group_comment
;
The symmetry employed for this shelxl refinement is uniquely defined
by the following loop, which should always be used as a source of
symmetry information in preference to the above space-group names.
They are only intended as comments.
;
_shelx_estimated_absorpt_t_min 0.960
_shelx_estimated_absorpt_t_max 0.990
_shelxl_version_number 2015/7

loop_
_space_group_symop_operation_xyz
'x, y, z'
'-x, y+1/2, -z+1/2'
'-x, -y, -z'
'x, -y-1/2, z-1/2'

loop_
_atom_site_type_symbol
_atom_site_label
_atom_site_fract_x
_atom_site_fract_y
_atom_site_fract_z
_atom_site_U_iso_or_equiv
_atom_site_adp_type
_atom_site_calc_flag
_atom_site_occupancy
O O1 0.63858(11) 0.12498(9) 0.59679(5) 0.0243(3) Uani d 1
O O2 0.85193(11) 0.25114(9) 0.61630(4) 0.0223(3) Uani d 1
O O3 0.27706(12) 0.17391(10) 0.54825(5) 0.0265(3) Uani d 1
O O4 0.45470(11) 0.26071(9) 0.49055(4) 0.0224(3) Uani d 1
C C1 0.68135(16) 0.46000(13) 0.65876(6) 0.0200(3) Uani d 1
H H1A 0.7916 0.4641 0.6501 0.024 Uiso calc 1
H H1B 0.6278 0.5385 0.6402 0.024 Uiso calc 1
C C2 0.60249(16) 0.34538(13) 0.62131(6) 0.0186(3) Uani d 1
C C3 0.44674(16) 0.34394(13) 0.59639(6) 0.0187(3) Uani d 1
N N4 0.33815(13) 0.42675(11) 0.61889(5) 0.0201(3) Uani d 1
C C5 0.30356(16) 0.39814(14) 0.68573(6) 0.0217(3) Uani d 1
H H5A 0.3899 0.3452 0.7088 0.026 Uiso calc 1
H H5B 0.2055 0.3471 0.6821 0.026 Uiso calc 1
C C6 0.28472(17) 0.51732(14) 0.72650(6) 0.0245(3) Uani d 1
H H6A 0.2598 0.4909 0.7698 0.029 Uiso calc 1
H H6B 0.1950 0.5684 0.7046 0.029 Uiso calc 1
C C7 0.43311(17) 0.60151(14) 0.73627(6) 0.0240(3) Uani d 1
H H7A 0.4487 0.6391 0.6937 0.029 Uiso calc 1
H H7B 0.4179 0.6726 0.7664 0.029 Uiso calc 1
C C7A 0.57725(16) 0.52745(13) 0.76366(6) 0.0210(3) Uani d 1
N N8 0.61170(14) 0.50489(12) 0.83032(5) 0.0225(3) Uani d 1
H H8 0.5647(19) 0.5452(16) 0.8602(8) 0.027 Uiso d 1
C C8A 0.74364(16) 0.42812(14) 0.84258(6) 0.0216(3) Uani d 1
C C9 0.82348(17) 0.38193(14) 0.90185(6) 0.0256(3) Uani d 1
H H9 0.7891 0.4019 0.9423 0.031 Uiso calc 1
C C10 0.95495(18) 0.30578(15) 0.89926(7) 0.0287(4) Uani d 1
H H10 1.0110 0.2723 0.9387 0.034 Uiso calc 1
C C11 1.00664(17) 0.27727(15) 0.83940(7) 0.0274(3) Uani d 1
H H11 1.0976 0.2256 0.8391 0.033 Uiso calc 1
C C12 0.92688(17) 0.32340(14) 0.78055(7) 0.0237(3) Uani d 1
H H12 0.9627 0.3035 0.7404 0.028 Uiso calc 1
C C12A 0.79257(16) 0.39984(13) 0.78146(6) 0.0200(3) Uani d 1
C C12B 0.68382(16) 0.46324(13) 0.73182(6) 0.0196(3) Uani d 1
C C13 0.69611(15) 0.23057(13) 0.60961(6) 0.0188(3) Uani d 1
C C14 0.94677(17) 0.13776(14) 0.60964(7) 0.0262(3) Uani d 1
H H14A 0.9175 0.1012 0.5659 0.039 Uiso calc 1
H H14B 0.9282 0.0744 0.6426 0.039 Uiso calc 1
H H14C 1.0584 0.1613 0.6159 0.039 Uiso calc 1
C C15 0.38326(16) 0.24798(13) 0.54379(6) 0.0196(3) Uani d 1
C C16 0.41346(18) 0.16510(15) 0.44026(7) 0.0284(4) Uani d 1
H H16A 0.4619 0.1872 0.4017 0.043 Uiso calc 1
H H16B 0.2988 0.1622 0.4283 0.043 Uiso calc 1
H H16C 0.4517 0.0812 0.4568 0.043 Uiso calc 1
C C17 0.19643(16) 0.46212(14) 0.57286(6) 0.0230(3) Uani d 1
H H17A 0.1268 0.5155 0.5959 0.028 Uiso calc 1
H H17B 0.1380 0.3835 0.5575 0.028 Uiso calc 1
C C18 0.23772(18) 0.53519(15) 0.51430(7) 0.0291(4) Uani d 1
H H18A 0.1409 0.5590 0.4856 0.044 Uiso calc 1
H H18B 0.3025 0.4811 0.4901 0.044 Uiso calc 1
H H18C 0.2965 0.6127 0.5293 0.044 Uiso calc 1

loop_
_atom_site_aniso_label
_atom_site_aniso_U_11
_atom_site_aniso_U_22
_atom_site_aniso_U_33
_atom_site_aniso_U_12
_atom_site_aniso_U_13
_atom_site_aniso_U_23
O1 0.0240(6) 0.0204(6) 0.0279(5) -0.0006(4) 0.0022(4) -0.0029(4)
O2 0.0184(5) 0.0221(6) 0.0265(5) 0.0014(4) 0.0033(4) -0.0013(4)
O3 0.0249(6) 0.0291(6) 0.0250(5) -0.0061(4) 0.0027(4) -0.0020(4)
O4 0.0268(6) 0.0254(6) 0.0151(4) -0.0018(4) 0.0037(4) -0.0034(4)
C1 0.0205(7) 0.0204(7) 0.0190(6) -0.0003(5) 0.0024(5) -0.0005(5)
C2 0.0210(7) 0.0206(7) 0.0143(6) 0.0001(5) 0.0027(5) 0.0003(5)
C3 0.0230(7) 0.0186(7) 0.0144(6) 0.0011(5) 0.0026(5) 0.0003(5)
N4 0.0205(6) 0.0236(7) 0.0157(5) 0.0033(5) 0.0007(4) 0.0000(4)
C5 0.0217(7) 0.0253(8) 0.0181(6) 0.0012(6) 0.0036(5) -0.0002(5)
C6 0.0252(8) 0.0287(8) 0.0196(6) 0.0047(6) 0.0030(5) -0.0025(6)
C7 0.0279(8) 0.0237(8) 0.0199(6) 0.0047(6) 0.0024(5) -0.0035(5)
C7A 0.0259(8) 0.0192(7) 0.0172(6) -0.0017(6) 0.0012(5) -0.0020(5)
N8 0.0248(7) 0.0265(7) 0.0161(5) 0.0015(5) 0.0024(5) -0.0031(5)
C8A 0.0234(7) 0.0213(7) 0.0194(6) -0.0045(6) 0.0005(5) -0.0005(5)
C9 0.0273(8) 0.0294(9) 0.0190(6) -0.0067(6) 0.0003(5) 0.0009(6)
C10 0.0297(8) 0.0283(8) 0.0248(7) -0.0048(6) -0.0066(6) 0.0052(6)
C11 0.0237(8) 0.0237(8) 0.0324(8) -0.0006(6) -0.0033(6) 0.0004(6)
C12 0.0230(8) 0.0232(8) 0.0240(6) -0.0033(6) 0.0000(5) -0.0022(5)
C12A 0.0218(7) 0.0181(7) 0.0190(6) -0.0053(5) -0.0010(5) -0.0014(5)
C12B 0.0212(7) 0.0182(7) 0.0187(6) -0.0017(5) 0.0004(5) -0.0018(5)
C13 0.0210(7) 0.0226(8) 0.0126(6) -0.0007(5) 0.0015(5) 0.0008(5)
C14 0.0235(8) 0.0254(8) 0.0301(7) 0.0049(6) 0.0051(6) -0.0011(6)
C15 0.0204(7) 0.0219(7) 0.0158(6) 0.0034(5) 0.0006(5) 0.0008(5)
C16 0.0307(8) 0.0338(9) 0.0195(6) -0.0007(7) 0.0004(6) -0.0102(6)
C17 0.0203(7) 0.0265(8) 0.0210(6) 0.0032(6) -0.0011(5) 0.0013(5)
C18 0.0276(8) 0.0320(9) 0.0266(7) 0.0043(6) -0.0001(6) 0.0070(6)

loop_
_atom_type_symbol
_atom_type_description
_atom_type_scat_dispersion_real
_atom_type_scat_dispersion_imag
_atom_type_scat_source
C C 0.0070 0.0030 'International Tables Vol C Tables 4.2.6.8 and 6.1.1.4'
H H 0.0000 0.0000 'International Tables Vol C Tables 4.2.6.8 and 6.1.1.4'
N N 0.0130 0.0070 'International Tables Vol C Tables 4.2.6.8 and 6.1.1.4'
O O 0.0210 0.0120 'International Tables Vol C Tables 4.2.6.8 and 6.1.1.4'

loop_
_geom_angle_atom_site_label_1
_geom_angle_atom_site_label_2
_geom_angle_atom_site_label_3
_geom_angle
C13 O2 C14 115.04(11)
C15 O4 C16 115.27(11)
C12B C1 C2 117.68(11)
C12B C1 H1A 107.9
C2 C1 H1A 107.9
C12B C1 H1B 107.9
C2 C1 H1B 107.9
H1A C1 H1B 107.2
C3 C2 C13 117.09(12)
C3 C2 C1 122.54(13)
C13 C2 C1 120.35(11)
C2 C3 N4 122.20(12)
C2 C3 C15 120.48(12)
N4 C3 C15 117.29(11)
C3 N4 C17 117.81(11)
C3 N4 C5 114.73(11)
C17 N4 C5 113.00(11)
N4 C5 C6 113.66(12)
N4 C5 H5A 108.8
C6 C5 H5A 108.8
N4 C5 H5B 108.8
C6 C5 H5B 108.8
H5A C5 H5B 107.7
C5 C6 C7 112.73(12)
C5 C6 H6A 109.0
C7 C6 H6A 109.0
C5 C6 H6B 109.0
C7 C6 H6B 109.0
H6A C6 H6B 107.8
C7A C7 C6 112.15(12)
C7A C7 H7A 109.2
C6 C7 H7A 109.2
C7A C7 H7B 109.2
C6 C7 H7B 109.2
H7A C7 H7B 107.9
C12B C7A N8 109.40(12)
C12B C7A C7 129.87(12)
N8 C7A C7 120.47(13)
C8A N8 C7A 109.31(12)
C8A N8 H8 126.1(10)
C7A N8 H8 123.8(10)
N8 C8A C9 130.12(13)
N8 C8A C12A 107.45(11)
C9 C8A C12A 122.43(14)
C10 C9 C8A 117.42(13)
C10 C9 H9 121.3
C8A C9 H9 121.3
C9 C10 C11 121.25(13)
C9 C10 H10 119.4
C11 C10 H10 119.4
C12 C11 C10 121.14(14)
C12 C11 H11 119.4
C10 C11 H11 119.4
C11 C12 C12A 119.00(14)
C11 C12 H12 120.5
C12A C12 H12 120.5
C12 C12A C8A 118.76(12)
C12 C12A C12B 134.28(13)
C8A C12A C12B 106.96(12)
C7A C12B C12A 106.86(11)
C7A C12B C1 125.23(12)
C12A C12B C1 127.89(13)
O1 C13 O2 122.15(13)
O1 C13 C2 123.62(12)
O2 C13 C2 114.19(12)
O2 C14 H14A 109.5
O2 C14 H14B 109.5
H14A C14 H14B 109.5
O2 C14 H14C 109.5
H14A C14 H14C 109.5
H14B C14 H14C 109.5
O3 C15 O4 124.48(12)
O3 C15 C3 124.24(12)
O4 C15 C3 111.20(11)
O4 C16 H16A 109.5
O4 C16 H16B 109.5
H16A C16 H16B 109.5
O4 C16 H16C 109.5
H16A C16 H16C 109.5
H16B C16 H16C 109.5
N4 C17 C18 111.88(12)
N4 C17 H17A 109.2
C18 C17 H17A 109.2
N4 C17 H17B 109.2
C18 C17 H17B 109.2
H17A C17 H17B 107.9
C17 C18 H18A 109.5
C17 C18 H18B 109.5
H18A C18 H18B 109.5
C17 C18 H18C 109.5
H18A C18 H18C 109.5
H18B C18 H18C 109.5

loop_
_geom_bond_atom_site_label_1
_geom_bond_atom_site_label_2
_geom_bond_distance
O1 C13 1.2221(16)
O2 C13 1.3426(17)
O2 C14 1.4558(17)
O3 C15 1.2101(17)
O4 C15 1.3431(17)
O4 C16 1.4478(16)
C1 C12B 1.5077(18)
C1 C2 1.5292(18)
C1 H1A 0.9900
C1 H1B 0.9900
C2 C3 1.3612(19)
C2 C13 1.4838(19)
C3 N4 1.4010(18)
C3 C15 1.5201(18)
N4 C17 1.4776(16)
N4 C5 1.4857(17)
C5 C6 1.526(2)
C5 H5A 0.9900
C5 H5B 0.9900
C6 C7 1.537(2)
C6 H6A 0.9900
C6 H6B 0.9900
C7 C7A 1.4988(19)
C7 H7A 0.9900
C7 H7B 0.9900
C7A C12B 1.378(2)
C7A N8 1.3862(16)
N8 C8A 1.3813(19)
N8 H8 0.891(17)
C8A C9 1.3991(18)
C8A C12A 1.4198(19)
C9 C10 1.389(2)
C9 H9 0.9500
C10 C11 1.407(2)
C10 H10 0.9500
C11 C12 1.3916(19)
C11 H11 0.9500
C12 C12A 1.406(2)
C12 H12 0.9500
C12A C12B 1.4432(18)
C14 H14A 0.9800
C14 H14B 0.9800
C14 H14C 0.9800
C16 H16A 0.9800
C16 H16B 0.9800
C16 H16C 0.9800
C17 C18 1.517(2)
C17 H17A 0.9900
C17 H17B 0.9900
C18 H18A 0.9800
C18 H18B 0.9800
C18 H18C 0.9800

loop_
_geom_hbond_atom_site_label_D
_geom_hbond_atom_site_label_H
_geom_hbond_atom_site_label_A
_geom_hbond_site_symmetry_A
_geom_hbond_distance_DH
_geom_hbond_distance_HA
_geom_hbond_distance_DA
_geom_hbond_angle_DHA
N8 H8 O1 2_656 0.891(17) 2.234(18) 3.0690(18) 155.7(14)
N8 H8 O3 2_656 0.891(17) 2.546(16) 3.1029(16) 121.2(12)

loop_
_geom_torsion_atom_site_label_1
_geom_torsion_atom_site_label_2
_geom_torsion_atom_site_label_3
_geom_torsion_atom_site_label_4
_geom_torsion
C12B C1 C2 C3 89.83(16)
C12B C1 C2 C13 -91.39(15)
C13 C2 C3 N4 161.42(12)
C1 C2 C3 N4 -19.8(2)
C13 C2 C3 C15 -16.67(18)
C1 C2 C3 C15 162.15(12)
C2 C3 N4 C17 152.39(13)
C15 C3 N4 C17 -29.46(17)
C2 C3 N4 C5 -70.79(17)
C15 C3 N4 C5 107.36(13)
C3 N4 C5 C6 141.33(12)
C17 N4 C5 C6 -79.77(14)
N4 C5 C6 C7 -59.93(15)
C5 C6 C7 C7A -53.56(15)
C6 C7 C7A C12B 91.06(18)
C6 C7 C7A N8 -82.35(15)
C12B C7A N8 C8A 1.44(16)
C7 C7A N8 C8A 176.09(12)
C7A N8 C8A C9 178.94(14)
C7A N8 C8A C12A -0.87(15)
N8 C8A C9 C10 -179.83(14)
C12A C8A C9 C10 0.0(2)
C8A C9 C10 C11 0.6(2)
C9 C10 C11 C12 -0.6(2)
C10 C11 C12 C12A 0.1(2)
C11 C12 C12A C8A 0.5(2)
C11 C12 C12A C12B 179.58(15)
N8 C8A C12A C12 179.34(12)
C9 C8A C12A C12 -0.5(2)
N8 C8A C12A C12B 0.01(15)
C9 C8A C12A C12B -179.83(13)
N8 C7A C12B C12A -1.40(15)
C7 C7A C12B C12A -175.38(14)
N8 C7A C12B C1 177.49(12)
C7 C7A C12B C1 3.5(2)
C12 C12A C12B C7A -178.33(15)
C8A C12A C12B C7A 0.85(15)
C12 C12A C12B C1 2.8(3)
C8A C12A C12B C1 -178.00(13)
C2 C1 C12B C7A -96.28(16)
C2 C1 C12B C12A 82.37(18)
C14 O2 C13 O1 -2.25(17)
C14 O2 C13 C2 175.79(10)
C3 C2 C13 O1 -21.88(18)
C1 C2 C13 O1 159.27(12)
C3 C2 C13 O2 160.11(11)
C1 C2 C13 O2 -18.73(16)
C16 O4 C15 O3 -9.14(18)
C16 O4 C15 C3 174.08(11)
C2 C3 C15 O3 124.43(15)
N4 C3 C15 O3 -53.76(18)
C2 C3 C15 O4 -58.78(16)
N4 C3 C15 O4 123.03(12)
C3 N4 C17 C18 -62.97(17)
C5 N4 C17 C18 159.50(12)

_cod_database_fobs_code 2242173
